data_4107633
loop_
_publ_author_name
'Robert Weiss'
'Matthias Bess'
'Stefan M. Huber'
'Frank W. Heinemann'

_publ_section_title
;
 Nucleophilic \b-Oniovinylation: Concept, Mechanism, Scope, and
 Applications
;
_journal_name_full 'Journal of the American Chemical Society'
_journal_page_first 4610
_journal_page_last 4617
_journal_paper_doi 10.1021/ja071316a
_journal_volume 130
_journal_year 2008
_chemical_formula_sum 'C25 H23 F3 N2 O8 S'
_chemical_formula_weight 568.51
_chemical_name_systematic
; 
 ? 
;
_space_group_IT_number 14
_symmetry_cell_setting monoclinic
_symmetry_space_group_name_Hall '-P 2ybc'
_symmetry_space_group_name_H-M 'P 1 21/c 1'
_atom_sites_solution_hydrogens geom
_atom_sites_solution_primary direct
_atom_sites_solution_secondary difmap
_audit_creation_method SHELXL-97
_cell_angle_alpha 90.00
_cell_angle_beta 91.537(4)
_cell_angle_gamma 90.00
_cell_formula_units_Z 4
_cell_length_a 10.8981(7)
_cell_length_b 15.3217(11)
_cell_length_c 15.2817(7)
_cell_measurement_reflns_used 4625
_cell_measurement_temperature 173(2)
_cell_volume 2550.8(3)
_computing_cell_refinement DENZO-SMN
_computing_data_collection 'Nonius Collect'
_computing_data_reduction DENZO-SMN
_computing_molecular_graphics 'SHELXTL NT'
_computing_publication_material 'SHELXTL NT'
_computing_structure_refinement 'SHELXL-97 (Sheldrick, 1997)'
_computing_structure_solution 'SHELXS-97 (Sheldrick, 1990)'
_diffrn_ambient_temperature 173(2)
_diffrn_detector_area_resol_mean 9
_diffrn_measured_fraction_theta_full 0.999
_diffrn_measured_fraction_theta_max 0.999
_diffrn_measurement_device_type 'Nonius KappaCCD'
_diffrn_radiation_monochromator graphite
_diffrn_radiation_source 'fine-focus rotating anode'
_diffrn_radiation_type MoK\a
_diffrn_radiation_wavelength 0.71073
_diffrn_reflns_av_R_equivalents 0.0465
_diffrn_reflns_av_sigmaI/netI 0.0664
_diffrn_reflns_limit_h_max 12
_diffrn_reflns_limit_h_min -12
_diffrn_reflns_limit_k_max 18
_diffrn_reflns_limit_k_min -18
_diffrn_reflns_limit_l_max 18
_diffrn_reflns_limit_l_min -18
_diffrn_reflns_number 8715
_diffrn_reflns_theta_full 25.03
_diffrn_reflns_theta_max 25.03
_diffrn_reflns_theta_min 2.29
_exptl_absorpt_coefficient_mu 0.202
_exptl_absorpt_correction_T_max 0.9801
_exptl_absorpt_correction_T_min 0.9801
_exptl_absorpt_correction_type 'empirical (Scalepack)'
_exptl_crystal_colour colorless
_exptl_crystal_density_diffrn 1.480
_exptl_crystal_description plate
_exptl_crystal_F_000 1176
_exptl_crystal_size_max 0.10
_exptl_crystal_size_mid 0.10
_exptl_crystal_size_min 0.10
_refine_diff_density_max 0.404
_refine_diff_density_min -0.318
_refine_diff_density_rms 0.060
_refine_ls_extinction_method none
_refine_ls_goodness_of_fit_ref 1.020
_refine_ls_hydrogen_treatment 'riding model'
_refine_ls_matrix_type full
_refine_ls_number_parameters 352
_refine_ls_number_reflns 4498
_refine_ls_number_restraints 0
_refine_ls_restrained_S_all 1.020
_refine_ls_R_factor_all 0.0990
_refine_ls_R_factor_gt 0.0545
_refine_ls_shift/su_max 0.002
_refine_ls_shift/su_mean 0.000
_refine_ls_structure_factor_coef Fsqd
_refine_ls_weighting_details 'calc w=1/[\s^2^(Fo^2^)+(0.0841P)^2^+0.0000P] where P=(Fo^2^+2Fc^2^)/3'
_refine_ls_weighting_scheme calc
_refine_ls_wR_factor_gt 0.1362
_refine_ls_wR_factor_ref 0.1579
_reflns_number_gt 2808
_reflns_number_total 4498
_reflns_threshold_expression >2sigma(I)
_cod_data_source_file ja071316a-file002.cif
_cod_data_source_block matb03
_cod_database_code 4107633

loop_
_symmetry_equiv_pos_as_xyz
'x, y, z'
'-x, y+1/2, -z+1/2'
'-x, -y, -z'
'x, -y-1/2, z-1/2'

loop_
_atom_site_label
_atom_site_type_symbol
_atom_site_fract_x
_atom_site_fract_y
_atom_site_fract_z
_atom_site_U_iso_or_equiv
_atom_site_adp_type
_atom_site_occupancy
_atom_site_symmetry_multiplicity
_atom_site_calc_flag
_atom_site_refinement_flags
C1 C 0.4361(3) 0.1163(2) 0.7637(2) 0.0357(8) Uani 1 1 d .
O2B O 0.4131(2) 0.12198(16) 0.61162(14) 0.0407(6) Uani 1 1 d .
O2A O 0.2496(2) 0.16122(16) 0.68930(15) 0.0430(6) Uani 1 1 d .
C2 C 0.3542(3) 0.1356(2) 0.6847(2) 0.0322(7) Uani 1 1 d .
C2A C 0.3410(4) 0.1347(3) 0.5313(2) 0.0551(11) Uani 1 1 d .
H2AA H 0.3922 0.1229 0.4809 0.083 Uiso 1 1 calc R
H2AB H 0.3115 0.1951 0.5285 0.083 Uiso 1 1 calc R
H2AC H 0.2708 0.0948 0.5303 0.083 Uiso 1 1 calc R
C3 C 0.4808(3) 0.1152(2) 0.9231(2) 0.0369(8) Uani 1 1 d .
C3A C 0.5030(4) 0.1429(3) 1.0753(2) 0.0572(11) Uani 1 1 d .
H3AA H 0.4597 0.1727 1.1221 0.086 Uiso 1 1 calc R
H3AB H 0.5847 0.1687 1.0696 0.086 Uiso 1 1 calc R
H3AC H 0.5113 0.0808 1.0896 0.086 Uiso 1 1 calc R
O4B O 0.4336(2) 0.15256(17) 0.99283(15) 0.0475(6) Uani 1 1 d .
O4A O 0.5737(2) 0.0733(2) 0.92546(16) 0.0588(8) Uani 1 1 d .
C4 C 0.4000(3) 0.1325(2) 0.8436(2) 0.0361(8) Uani 1 1 d .
O5 O 0.2715(2) 0.25321(16) 0.86775(16) 0.0436(6) Uani 1 1 d .
C5 C 0.2752(3) 0.1740(2) 0.8609(2) 0.0369(8) Uani 1 1 d .
C11 C 0.1687(3) 0.1162(2) 0.8744(2) 0.0337(8) Uani 1 1 d .
C12 C 0.1763(3) 0.0276(2) 0.8635(2) 0.0340(8) Uani 1 1 d .
H12A H 0.2528 0.0020 0.8496 0.041 Uiso 1 1 calc R
C13 C 0.0721(3) -0.0263(2) 0.87252(19) 0.0350(8) Uani 1 1 d .
C14 C 0.0773(3) -0.1177(2) 0.8584(2) 0.0452(9) Uani 1 1 d .
H14A H 0.1530 -0.1445 0.8445 0.054 Uiso 1 1 calc R
C15 C -0.0262(4) -0.1673(3) 0.8648(3) 0.0538(10) Uani 1 1 d .
H15A H -0.0225 -0.2283 0.8542 0.065 Uiso 1 1 calc R
C16 C -0.1382(3) -0.1289(3) 0.8869(2) 0.0496(10) Uani 1 1 d .
H16A H -0.2090 -0.1644 0.8920 0.060 Uiso 1 1 calc R
C17 C -0.1467(3) -0.0414(3) 0.9010(2) 0.0440(9) Uani 1 1 d .
H17A H -0.2232 -0.0163 0.9157 0.053 Uiso 1 1 calc R
C18 C -0.0419(3) 0.0123(2) 0.8938(2) 0.0367(8) Uani 1 1 d .
C19 C -0.0464(3) 0.1039(2) 0.9052(2) 0.0409(9) Uani 1 1 d .
H19A H -0.1218 0.1304 0.9200 0.049 Uiso 1 1 calc R
C20 C 0.0547(3) 0.1552(2) 0.8953(2) 0.0377(8) Uani 1 1 d .
H20A H 0.0490 0.2167 0.9024 0.045 Uiso 1 1 calc R
N31 N 0.5585(2) 0.08465(17) 0.74542(16) 0.0314(6) Uani 1 1 d .
C32 C 0.5752(3) 0.0007(2) 0.7185(2) 0.0334(7) Uani 1 1 d .
H32A H 0.5072 -0.0381 0.7163 0.040 Uiso 1 1 calc R
C33 C 0.6863(3) -0.0284(2) 0.69493(19) 0.0304(7) Uani 1 1 d .
H33A H 0.6956 -0.0876 0.6780 0.036 Uiso 1 1 calc R
C34B C 1.0046(3) 0.0627(2) 0.6645(2) 0.0414(8) Uani 1 1 d .
H34A H 0.9802 0.1203 0.6856 0.062 Uiso 1 1 calc R
H34B H 1.0292 0.0672 0.6034 0.062 Uiso 1 1 calc R
H34C H 1.0737 0.0409 0.7005 0.062 Uiso 1 1 calc R
C34A C 0.9237(3) -0.0867(2) 0.6407(3) 0.0467(9) Uani 1 1 d .
H34D H 0.8493 -0.1218 0.6474 0.070 Uiso 1 1 calc R
H34E H 0.9911 -0.1122 0.6760 0.070 Uiso 1 1 calc R
H34F H 0.9459 -0.0859 0.5790 0.070 Uiso 1 1 calc R
N34 N 0.9011(2) 0.00231(18) 0.67019(17) 0.0335(6) Uani 1 1 d .
C34 C 0.7900(3) 0.0284(2) 0.69501(19) 0.0297(7) Uani 1 1 d .
C35 C 0.7677(3) 0.1158(2) 0.7227(2) 0.0325(7) Uani 1 1 d .
H35A H 0.8331 0.1569 0.7240 0.039 Uiso 1 1 calc R
C36 C 0.6555(3) 0.1407(2) 0.7469(2) 0.0336(7) Uani 1 1 d .
H36A H 0.6434 0.1991 0.7657 0.040 Uiso 1 1 calc R
S100 S 0.70350(7) 0.14040(6) 0.35051(6) 0.0367(2) Uani 1 1 d .
C100 C 0.7181(4) 0.1345(3) 0.4681(3) 0.0688(13) Uani 1 1 d .
O101 O 0.7181(2) 0.05109(16) 0.32416(17) 0.0524(7) Uani 1 1 d .
F101 F 0.7084(4) 0.2119(3) 0.5047(2) 0.1326(14) Uani 1 1 d .
O102 O 0.5816(2) 0.17437(17) 0.3356(2) 0.0600(8) Uani 1 1 d .
F102 F 0.6319(3) 0.0841(2) 0.50186(19) 0.1044(11) Uani 1 1 d .
O103 O 0.8017(2) 0.19757(16) 0.32800(17) 0.0480(6) Uani 1 1 d .
F103 F 0.8245(3) 0.1001(3) 0.49362(16) 0.1059(12) Uani 1 1 d .

loop_
_atom_site_aniso_label
_atom_site_aniso_U_11
_atom_site_aniso_U_22
_atom_site_aniso_U_33
_atom_site_aniso_U_23
_atom_site_aniso_U_13
_atom_site_aniso_U_12
C1 0.0297(18) 0.0303(19) 0.047(2) -0.0012(15) 0.0021(14) -0.0030(14)
O2B 0.0355(13) 0.0482(15) 0.0384(13) 0.0026(11) 0.0012(10) 0.0020(11)
O2A 0.0316(14) 0.0467(15) 0.0507(14) -0.0001(12) -0.0016(10) 0.0036(11)
C2 0.0293(19) 0.0297(19) 0.0376(17) 0.0011(14) -0.0010(13) -0.0047(15)
C2A 0.057(3) 0.072(3) 0.0358(19) 0.0060(19) -0.0066(17) 0.007(2)
C3 0.035(2) 0.0355(19) 0.0401(18) -0.0032(15) 0.0002(15) 0.0000(16)
C3A 0.066(3) 0.062(3) 0.042(2) -0.002(2) -0.0141(18) 0.008(2)
O4B 0.0463(15) 0.0526(16) 0.0434(13) -0.0060(12) -0.0005(11) 0.0122(13)
O4A 0.0449(16) 0.084(2) 0.0476(15) -0.0003(14) -0.0016(12) 0.0283(15)
C4 0.0330(18) 0.0316(19) 0.0435(19) -0.0042(15) -0.0021(14) -0.0001(15)
O5 0.0363(14) 0.0342(15) 0.0603(15) -0.0095(12) -0.0010(11) 0.0054(11)
C5 0.0339(19) 0.039(2) 0.0373(18) -0.0043(15) 0.0003(14) 0.0054(15)
C11 0.0307(18) 0.039(2) 0.0317(16) -0.0036(14) -0.0005(13) 0.0043(15)
C12 0.0288(18) 0.037(2) 0.0362(17) -0.0030(15) 0.0057(13) 0.0057(14)
C13 0.0364(19) 0.040(2) 0.0293(16) 0.0003(15) 0.0035(13) -0.0003(15)
C14 0.046(2) 0.044(2) 0.046(2) 0.0037(17) 0.0114(16) 0.0008(18)
C15 0.058(3) 0.043(2) 0.061(2) -0.0011(19) 0.012(2) -0.009(2)
C16 0.039(2) 0.055(3) 0.054(2) 0.0081(19) 0.0034(17) -0.0132(19)
C17 0.0311(19) 0.065(3) 0.0361(18) 0.0100(18) 0.0034(14) -0.0004(18)
C18 0.0307(19) 0.049(2) 0.0307(16) 0.0057(15) -0.0008(13) 0.0033(16)
C19 0.0305(19) 0.053(2) 0.0391(19) 0.0000(17) 0.0025(14) 0.0124(17)
C20 0.0329(19) 0.042(2) 0.0385(18) -0.0024(16) 0.0017(14) 0.0066(16)
N31 0.0232(14) 0.0289(15) 0.0422(15) -0.0039(12) 0.0025(11) 0.0002(11)
C32 0.0304(18) 0.0290(18) 0.0407(18) -0.0016(14) -0.0016(13) -0.0048(14)
C33 0.0266(17) 0.0273(17) 0.0373(17) -0.0013(14) -0.0002(13) 0.0023(14)
C34B 0.0293(19) 0.047(2) 0.048(2) 0.0021(17) 0.0025(15) -0.0061(16)
C34A 0.033(2) 0.044(2) 0.063(2) -0.0127(18) 0.0002(16) 0.0060(16)
N34 0.0234(15) 0.0352(16) 0.0418(15) -0.0043(12) 0.0018(11) -0.0015(12)
C34 0.0267(17) 0.0320(18) 0.0304(16) -0.0008(14) -0.0006(12) 0.0029(14)
C35 0.0284(18) 0.0334(19) 0.0358(17) -0.0037(14) 0.0002(13) -0.0058(14)
C36 0.0324(18) 0.0273(18) 0.0410(17) -0.0055(14) -0.0017(14) -0.0036(15)
S100 0.0302(5) 0.0333(5) 0.0466(5) 0.0050(4) 0.0001(3) 0.0017(4)
C100 0.063(3) 0.087(4) 0.057(3) -0.005(3) 0.017(2) 0.018(3)
O101 0.0570(17) 0.0351(15) 0.0654(17) -0.0066(12) 0.0069(13) -0.0007(12)
F101 0.192(4) 0.123(3) 0.084(2) -0.054(2) 0.021(2) 0.014(3)
O102 0.0306(14) 0.0446(16) 0.104(2) 0.0223(15) -0.0069(14) 0.0020(12)
F102 0.094(2) 0.135(3) 0.087(2) 0.045(2) 0.0493(17) 0.027(2)
O103 0.0336(13) 0.0427(15) 0.0680(16) 0.0081(13) 0.0049(11) -0.0040(12)
F103 0.077(2) 0.187(4) 0.0536(15) 0.0269(19) -0.0130(13) 0.028(2)

loop_
_atom_type_symbol
_atom_type_description
_atom_type_scat_dispersion_real
_atom_type_scat_dispersion_imag
_atom_type_scat_source
C C 0.0033 0.0016 'International Tables Vol C Tables 4.2.6.8 and 6.1.1.4'
H H 0.0000 0.0000 'International Tables Vol C Tables 4.2.6.8 and 6.1.1.4'
N N 0.0061 0.0033 'International Tables Vol C Tables 4.2.6.8 and 6.1.1.4'
O O 0.0106 0.0060 'International Tables Vol C Tables 4.2.6.8 and 6.1.1.4'
F F 0.0171 0.0103 'International Tables Vol C Tables 4.2.6.8 and 6.1.1.4'
S S 0.1246 0.1234 'International Tables Vol C Tables 4.2.6.8 and 6.1.1.4'

loop_
_geom_angle_atom_site_label_1
_geom_angle_atom_site_label_2
_geom_angle_atom_site_label_3
_geom_angle
C4 C1 N31 122.7(3)
C4 C1 C2 121.3(3)
N31 C1 C2 115.9(3)
C2 O2B C2A 115.5(3)
O2A C2 O2B 125.5(3)
O2A C2 C1 123.7(3)
O2B C2 C1 110.8(3)
O4A C3 O4B 123.5(3)
O4A C3 C4 126.5(3)
O4B C3 C4 110.0(3)
C3 O4B C3A 116.5(3)
C1 C4 C3 122.2(3)
C1 C4 C5 121.9(3)
C3 C4 C5 115.9(3)
O5 C5 C11 123.8(3)
O5 C5 C4 117.4(3)
C11 C5 C4 118.6(3)
C12 C11 C20 120.0(3)
C12 C11 C5 121.7(3)
C20 C11 C5 118.2(3)
C11 C12 C13 121.0(3)
C12 C13 C14 121.7(3)
C12 C13 C18 119.2(3)
C14 C13 C18 119.1(3)
C15 C14 C13 120.1(4)
C14 C15 C16 120.6(4)
C17 C16 C15 121.0(3)
C16 C17 C18 120.1(3)
C17 C18 C19 122.5(3)
C17 C18 C13 119.2(3)
C19 C18 C13 118.3(3)
C20 C19 C18 121.8(3)
C19 C20 C11 119.7(3)
C36 N31 C32 119.4(3)
C36 N31 C1 120.2(3)
C32 N31 C1 120.2(3)
C33 C32 N31 121.3(3)
C32 C33 C34 121.0(3)
C34 N34 C34A 121.9(3)
C34 N34 C34B 122.1(3)
C34A N34 C34B 115.8(3)
N34 C34 C35 121.8(3)
N34 C34 C33 122.6(3)
C35 C34 C33 115.5(3)
C36 C35 C34 120.8(3)
C35 C36 N31 121.9(3)
O103 S100 O101 115.22(16)
O103 S100 O102 115.66(15)
O101 S100 O102 114.15(16)
O103 S100 C100 102.9(2)
O101 S100 C100 103.0(2)
O102 S100 C100 103.4(2)
F101 C100 F103 108.3(4)
F101 C100 F102 107.0(4)
F103 C100 F102 106.0(4)
F101 C100 S100 111.9(4)
F103 C100 S100 111.5(3)
F102 C100 S100 111.8(3)

loop_
_geom_bond_atom_site_label_1
_geom_bond_atom_site_label_2
_geom_bond_distance
C1 C4 1.316(5)
C1 N31 1.453(4)
C1 C2 1.512(4)
O2B C2 1.319(4)
O2B C2A 1.452(4)
O2A C2 1.209(4)
C3 O4A 1.198(4)
C3 O4B 1.326(4)
C3 C4 1.505(5)
C3A O4B 1.460(4)
C4 C5 1.531(5)
O5 C5 1.219(4)
C5 C11 1.479(5)
C11 C12 1.371(5)
C11 C20 1.423(4)
C12 C13 1.415(5)
C13 C14 1.418(5)
C13 C18 1.421(4)
C14 C15 1.366(5)
C15 C16 1.404(5)
C16 C17 1.362(5)
C17 C18 1.414(5)
C18 C19 1.415(5)
C19 C20 1.365(5)
N31 C36 1.362(4)
N31 C32 1.364(4)
C32 C33 1.348(4)
C33 C34 1.427(4)
C34B N34 1.463(4)
C34A N34 1.459(4)
N34 C34 1.339(4)
C34 C35 1.426(4)
C35 C36 1.343(4)
S100 O103 1.432(2)
S100 O101 1.436(3)
S100 O102 1.439(3)
S100 C100 1.802(5)
C100 F101 1.317(6)
C100 F103 1.324(5)
C100 F102 1.331(6)
